data_4076858
loop_
_publ_author_name
'Luke\<sov\'a, Lenka'
'\<St\<epni\<cka, Petr'
'Fejfarov\'a, Karla'
'Gyepes, R\'obert'
'C\'isa\<rov\'a, Ivana'
'Hor\'a\<cek, Michal'
'Kubi\<sta, Ji\<r\'i'
'Mach, Karel'

_publ_section_title
;
 Reduction-Induced Cyclization and Redox Reactions of Fully Methylated
 Titanocene Dichlorides Bearing Pendant Alkenyldimethylsilyl Groups,
 [TiCl2{\h5-C5Me4(SiMe2R)}2] (R = Vinyl and Allyl)
;
_journal_issue 13
_journal_name_full Organometallics
_journal_page_first 2639
_journal_paper_doi 10.1021/om020150d
_journal_volume 21
_journal_year 2002
_chemical_compound_source 'synthesized by the authors'
_chemical_formula_sum 'C27 H45 O Si2 Ti'
_chemical_formula_weight 489.71
_chemical_name_systematic
;
 ?
;
_space_group_IT_number 15
_symmetry_cell_setting monoclinic
_symmetry_space_group_name_Hall '-C 2yc'
_symmetry_space_group_name_H-M 'C 1 2/c 1'
_atom_sites_solution_hydrogens difmap
_atom_sites_solution_primary direct
_atom_sites_solution_secondary difmap
_audit_creation_method SHELXL-97
_cell_angle_alpha 90.00
_cell_angle_beta 119.653(2)
_cell_angle_gamma 90.00
_cell_formula_units_Z 8
_cell_length_a 28.4010(11)
_cell_length_b 15.4320(7)
_cell_length_c 14.4340(5)
_cell_measurement_reflns_used 51888
_cell_measurement_temperature 150(2)
_cell_measurement_theta_max 27.5
_cell_measurement_theta_min 1
_cell_volume 5497.7(4)
_computing_cell_refinement 'COLLECT and DENZO'
_computing_data_collection 'COLLECT (Hooft, 1998) and DENZO (Otwinowski & Minor, 1997)'
_computing_data_reduction 'COLLECT and DENZO'
_computing_structure_refinement 'SHELXL-97 (Sheldrick, 1997)'
_computing_structure_solution 'SIR92 (Altomare et al., 1994)'
_diffrn_ambient_temperature 150(2)
_diffrn_detector_area_resol_mean 9.091
_diffrn_measured_fraction_theta_full 0.986
_diffrn_measured_fraction_theta_max 0.986
_diffrn_measurement_device_type 'Nonius KappaCCD area detector'
_diffrn_measurement_method '\f and \w scans to fill the Ewald sphere'
_diffrn_radiation_monochromator graphite
_diffrn_radiation_source 'fine-focus sealed tube'
_diffrn_radiation_type MoK\a
_diffrn_radiation_wavelength 0.71073
_diffrn_reflns_av_R_equivalents 0.0517
_diffrn_reflns_av_sigmaI/netI 0.0484
_diffrn_reflns_limit_h_max 36
_diffrn_reflns_limit_h_min -36
_diffrn_reflns_limit_k_max 20
_diffrn_reflns_limit_k_min -20
_diffrn_reflns_limit_l_max 16
_diffrn_reflns_limit_l_min -18
_diffrn_reflns_number 26869
_diffrn_reflns_theta_full 27.50
_diffrn_reflns_theta_max 27.50
_diffrn_reflns_theta_min 1.56
_diffrn_standards_number 0
_exptl_absorpt_coefficient_mu 0.415
_exptl_absorpt_correction_type none
_exptl_crystal_colour 'dark red'
_exptl_crystal_density_diffrn 1.183
_exptl_crystal_density_method 'not measured'
_exptl_crystal_description plate
_exptl_crystal_F_000 2120
_exptl_crystal_size_max 0.6
_exptl_crystal_size_mid 0.45
_exptl_crystal_size_min 0.4
_refine_diff_density_max 0.323
_refine_diff_density_min -0.352
_refine_diff_density_rms 0.059
_refine_ls_extinction_method none
_refine_ls_goodness_of_fit_ref 1.026
_refine_ls_hydrogen_treatment mixed
_refine_ls_matrix_type full
_refine_ls_number_parameters 317
_refine_ls_number_reflns 6225
_refine_ls_number_restraints 0
_refine_ls_restrained_S_all 1.026
_refine_ls_R_factor_all 0.0657
_refine_ls_R_factor_gt 0.0431
_refine_ls_shift/su_max 0.001
_refine_ls_shift/su_mean 0.000
_refine_ls_structure_factor_coef Fsqd
_refine_ls_weighting_details 'calc w=1/[\s^2^(Fo^2^)+(0.0528P)^2^+5.7681P] where P=(Fo^2^+2Fc^2^)/3'
_refine_ls_weighting_scheme calc
_refine_ls_wR_factor_gt 0.1031
_refine_ls_wR_factor_ref 0.1148
_reflns_number_gt 4727
_reflns_number_total 6225
_reflns_threshold_expression >2\s(I)
_cod_data_source_file om020150d.cif
_cod_data_source_block structure_12
_cod_original_sg_symbol_H-M 'C 2/c'
_cod_database_code 4076858

loop_
_symmetry_equiv_pos_as_xyz
'x, y, z'
'-x, y, -z+1/2'
'x+1/2, y+1/2, z'
'-x+1/2, y+1/2, -z+1/2'
'-x, -y, -z'
'x, -y, z-1/2'
'-x+1/2, -y+1/2, -z'
'x+1/2, -y+1/2, z-1/2'

loop_
_atom_site_label
_atom_site_type_symbol
_atom_site_fract_x
_atom_site_fract_y
_atom_site_fract_z
_atom_site_U_iso_or_equiv
_atom_site_adp_type
_atom_site_occupancy
_atom_site_symmetry_multiplicity
_atom_site_calc_flag
_atom_site_refinement_flags
Ti1 Ti 0.882095(14) 0.20540(2) 0.89763(3) 0.02262(11) Uani 1 1 d .
Si1 Si 0.89266(2) 0.38868(4) 1.09595(4) 0.02703(14) Uani 1 1 d .
Si2 Si 0.73216(2) 0.23645(4) 0.68273(4) 0.03016(15) Uani 1 1 d .
O1 O 0.84393(7) 0.11720(10) 0.91653(12) 0.0402(4) Uani 1 1 d .
C27 C 0.82853(14) 0.0446(2) 0.9518(2) 0.0688(10) Uani 1 1 d .
H271 H 0.8602 0.0153 1.0050 0.103 Uiso 1 1 calc R
H272 H 0.8082 0.0063 0.8928 0.103 Uiso 1 1 calc R
H273 H 0.8065 0.0621 0.9819 0.103 Uiso 1 1 calc R
C1 C 0.92091(8) 0.29856(12) 1.05164(14) 0.0236(4) Uani 1 1 d .
C2 C 0.95617(8) 0.30419(13) 1.00646(14) 0.0249(4) Uani 1 1 d .
C3 C 0.97958(8) 0.22169(14) 1.01353(15) 0.0285(5) Uani 1 1 d .
C4 C 0.96051(8) 0.16449(13) 1.06481(15) 0.0285(4) Uani 1 1 d .
C5 C 0.92592(8) 0.21108(13) 1.09003(14) 0.0258(4) Uani 1 1 d .
C6 C 0.97288(9) 0.38638(14) 0.97537(16) 0.0323(5) Uani 1 1 d .
H6A H 0.9917 0.4229 1.0369 0.048 Uiso 1 1 calc R
H6B H 0.9413 0.4159 0.9221 0.048 Uiso 1 1 calc R
H6C H 0.9964 0.3729 0.9472 0.048 Uiso 1 1 calc R
C7 C 1.02438(9) 0.19955(17) 0.99016(19) 0.0404(6) Uani 1 1 d .
H7A H 1.0250 0.2414 0.9416 0.061 Uiso 1 1 calc R
H7B H 1.0182 0.1429 0.9587 0.061 Uiso 1 1 calc R
H7C H 1.0585 0.2002 1.0553 0.061 Uiso 1 1 calc R
C8 C 0.97672(10) 0.07060(15) 1.08924(19) 0.0416(6) Uani 1 1 d .
H8A H 0.9628 0.0474 1.1326 0.062 Uiso 1 1 calc R
H8B H 1.0155 0.0661 1.1268 0.062 Uiso 1 1 calc R
H8C H 0.9622 0.0385 1.0239 0.062 Uiso 1 1 calc R
C9 C 0.89994(10) 0.17654(15) 1.15157(17) 0.0356(5) Uani 1 1 d .
H9A H 0.9076 0.1158 1.1647 0.053 Uiso 1 1 calc R
H9B H 0.8615 0.1852 1.1110 0.053 Uiso 1 1 calc R
H9C H 0.9142 0.2067 1.2183 0.053 Uiso 1 1 calc R
C10 C 0.80542(8) 0.22801(13) 0.72158(14) 0.0245(4) Uani 1 1 d .
C11 C 0.84108(8) 0.29989(12) 0.73961(14) 0.0230(4) Uani 1 1 d .
C12 C 0.88934(8) 0.26818(13) 0.74588(14) 0.0255(4) Uani 1 1 d .
C13 C 0.88529(8) 0.17642(13) 0.73640(15) 0.0273(4) Uani 1 1 d .
C14 C 0.83328(9) 0.15259(13) 0.71715(15) 0.0280(4) Uani 1 1 d .
C15 C 0.82658(9) 0.39426(13) 0.73579(17) 0.0312(5) Uani 1 1 d .
H15A H 0.8586 0.4290 0.7601 0.047 Uiso 1 1 calc R
H15B H 0.8112 0.4039 0.7810 0.047 Uiso 1 1 calc R
H15C H 0.8007 0.4100 0.6639 0.047 Uiso 1 1 calc R
C16 C 0.93171(9) 0.31955(16) 0.73740(17) 0.0344(5) Uani 1 1 d .
H16A H 0.9255 0.3163 0.6658 0.052 Uiso 1 1 calc R
H16B H 0.9669 0.2964 0.7856 0.052 Uiso 1 1 calc R
H16C H 0.9300 0.3789 0.7554 0.052 Uiso 1 1 calc R
C17 C 0.92506(10) 0.11805(16) 0.72654(18) 0.0400(5) Uani 1 1 d .
H17A H 0.9245 0.0618 0.7545 0.060 Uiso 1 1 calc R
H17B H 0.9608 0.1422 0.7660 0.060 Uiso 1 1 calc R
H17C H 0.9152 0.1129 0.6528 0.060 Uiso 1 1 calc R
C18 C 0.81218(10) 0.06112(15) 0.69265(19) 0.0414(6) Uani 1 1 d .
H18A H 0.7895 0.0544 0.6170 0.062 Uiso 1 1 calc R
H18B H 0.7915 0.0491 0.7274 0.062 Uiso 1 1 calc R
H18C H 0.8421 0.0215 0.7179 0.062 Uiso 1 1 calc R
C19 C 0.82037(9) 0.37149(16) 1.06215(18) 0.0339(5) Uani 1 1 d .
C20 C 0.78051(9) 0.37750(17) 0.94533(19) 0.0402(5) Uani 1 1 d .
C21 C 0.75549(10) 0.31139(17) 0.88138(18) 0.0384(5) Uani 1 1 d .
C22 C 0.71882(10) 0.31820(18) 0.76383(18) 0.0379(5) Uani 1 1 d .
C23 C 0.93291(10) 0.39732(17) 1.24552(17) 0.0411(6) Uani 1 1 d .
H23A H 0.9468 0.3413 1.2754 0.062 Uiso 1 1 calc R
H23B H 0.9100 0.4184 1.2720 0.062 Uiso 1 1 calc R
H23C H 0.9625 0.4368 1.2654 0.062 Uiso 1 1 calc R
C24 C 0.89525(10) 0.49619(14) 1.03877(19) 0.0409(6) Uani 1 1 d .
H24A H 0.9323 0.5141 1.0683 0.061 Uiso 1 1 calc R
H24B H 0.8759 0.5383 1.0560 0.061 Uiso 1 1 calc R
H24C H 0.8789 0.4914 0.9627 0.061 Uiso 1 1 calc R
C25 C 0.70319(11) 0.13202(18) 0.6975(2) 0.0512(7) Uani 1 1 d .
H25A H 0.7028 0.0904 0.6477 0.077 Uiso 1 1 calc R
H25B H 0.6669 0.1415 0.6836 0.077 Uiso 1 1 calc R
H25C H 0.7250 0.1105 0.7687 0.077 Uiso 1 1 calc R
C26 C 0.69258(10) 0.2710(2) 0.53957(18) 0.0545(8) Uani 1 1 d .
H26A H 0.7062 0.3255 0.5308 0.082 Uiso 1 1 calc R
H26B H 0.6551 0.2772 0.5193 0.082 Uiso 1 1 calc R
H26C H 0.6962 0.2281 0.4953 0.082 Uiso 1 1 calc R
H19A H 0.8150(10) 0.4179(16) 1.1037(19) 0.039(6) Uiso 1 1 d .
H19B H 0.8153(9) 0.3185(16) 1.0885(18) 0.032(6) Uiso 1 1 d .
H20 H 0.7778(9) 0.4356(16) 0.9143(19) 0.040(7) Uiso 1 1 d .
H21 H 0.7587(10) 0.2518(17) 0.9141(19) 0.042(7) Uiso 1 1 d .
H22A H 0.7197(10) 0.3735(18) 0.741(2) 0.044(7) Uiso 1 1 d .
H22B H 0.6809(12) 0.3069(17) 0.747(2) 0.054(8) Uiso 1 1 d .

loop_
_atom_site_aniso_label
_atom_site_aniso_U_11
_atom_site_aniso_U_22
_atom_site_aniso_U_33
_atom_site_aniso_U_23
_atom_site_aniso_U_13
_atom_site_aniso_U_12
Ti1 0.02557(19) 0.02268(18) 0.01795(17) 0.00152(13) 0.00950(14) -0.00111(15)
Si1 0.0279(3) 0.0282(3) 0.0201(3) -0.0038(2) 0.0081(2) 0.0018(2)
Si2 0.0240(3) 0.0444(4) 0.0195(3) -0.0048(2) 0.0088(2) -0.0049(3)
O1 0.0493(10) 0.0365(9) 0.0301(8) 0.0046(7) 0.0162(7) -0.0152(8)
C27 0.086(2) 0.0613(19) 0.0444(15) 0.0101(14) 0.0211(15) -0.0367(17)
C1 0.0242(10) 0.0250(10) 0.0173(9) 0.0001(8) 0.0071(8) 0.0000(8)
C2 0.0237(10) 0.0295(10) 0.0170(9) -0.0011(8) 0.0066(8) -0.0022(8)
C3 0.0241(10) 0.0386(12) 0.0200(9) 0.0016(8) 0.0087(8) 0.0043(9)
C4 0.0294(11) 0.0292(11) 0.0212(9) 0.0036(8) 0.0083(8) 0.0069(9)
C5 0.0289(10) 0.0276(10) 0.0170(9) 0.0019(8) 0.0084(8) 0.0009(8)
C6 0.0325(11) 0.0353(12) 0.0247(10) -0.0016(9) 0.0108(9) -0.0082(10)
C7 0.0301(12) 0.0562(15) 0.0353(12) 0.0058(11) 0.0164(10) 0.0103(11)
C8 0.0539(15) 0.0339(12) 0.0364(12) 0.0077(10) 0.0219(11) 0.0143(11)
C9 0.0491(14) 0.0332(12) 0.0287(11) 0.0044(9) 0.0225(10) 0.0020(10)
C10 0.0268(10) 0.0284(10) 0.0163(9) -0.0005(7) 0.0092(8) -0.0022(8)
C11 0.0270(10) 0.0247(10) 0.0162(8) 0.0021(7) 0.0097(8) 0.0005(8)
C12 0.0255(10) 0.0321(11) 0.0175(9) 0.0025(8) 0.0096(8) 0.0000(8)
C13 0.0317(11) 0.0303(11) 0.0191(9) -0.0008(8) 0.0121(8) 0.0029(9)
C14 0.0355(11) 0.0270(10) 0.0191(9) -0.0039(8) 0.0118(9) -0.0040(9)
C15 0.0319(11) 0.0285(11) 0.0309(11) 0.0045(9) 0.0138(9) 0.0006(9)
C16 0.0322(11) 0.0465(13) 0.0273(11) 0.0026(9) 0.0168(9) -0.0030(10)
C17 0.0424(13) 0.0434(14) 0.0360(12) -0.0026(10) 0.0209(11) 0.0080(11)
C18 0.0510(14) 0.0316(12) 0.0416(13) -0.0096(10) 0.0229(12) -0.0073(11)
C19 0.0297(11) 0.0381(13) 0.0314(11) -0.0055(10) 0.0133(10) 0.0015(10)
C20 0.0320(12) 0.0384(13) 0.0374(12) 0.0008(10) 0.0074(10) 0.0037(10)
C21 0.0447(14) 0.0443(14) 0.0303(11) -0.0054(10) 0.0218(11) -0.0040(11)
C22 0.0315(12) 0.0484(15) 0.0329(12) -0.0042(11) 0.0153(10) 0.0026(11)
C23 0.0384(13) 0.0528(15) 0.0242(10) -0.0083(10) 0.0095(10) 0.0060(11)
C24 0.0527(15) 0.0262(11) 0.0421(13) -0.0033(10) 0.0220(12) 0.0031(11)
C25 0.0456(14) 0.0578(17) 0.0566(16) -0.0155(13) 0.0302(13) -0.0216(13)
C26 0.0317(13) 0.099(2) 0.0243(11) 0.0023(13) 0.0076(10) 0.0063(14)

loop_
_atom_type_symbol
_atom_type_description
_atom_type_scat_dispersion_real
_atom_type_scat_dispersion_imag
_atom_type_scat_source
C C 0.0033 0.0016 'International Tables Vol C Tables 4.2.6.8 and 6.1.1.4'
H H 0.0000 0.0000 'International Tables Vol C Tables 4.2.6.8 and 6.1.1.4'
O O 0.0106 0.0060 'International Tables Vol C Tables 4.2.6.8 and 6.1.1.4'
Si Si 0.0817 0.0704 'International Tables Vol C Tables 4.2.6.8 and 6.1.1.4'
Ti Ti 0.2776 0.4457 'International Tables Vol C Tables 4.2.6.8 and 6.1.1.4'

loop_
_geom_angle_atom_site_label_1
_geom_angle_atom_site_label_2
_geom_angle_atom_site_label_3
_geom_angle
O1 Ti1 C14 81.03(7)
O1 Ti1 C1 109.78(7)
C14 Ti1 C1 163.00(7)
O1 Ti1 C13 108.13(7)
C14 Ti1 C13 34.00(7)
C1 Ti1 C13 141.43(7)
O1 Ti1 C10 88.41(7)
C14 Ti1 C10 34.38(7)
C1 Ti1 C10 130.31(7)
C13 Ti1 C10 57.16(7)
O1 Ti1 C5 82.12(7)
C14 Ti1 C5 161.49(7)
C1 Ti1 C5 34.70(6)
C13 Ti1 C5 150.45(7)
C10 Ti1 C5 152.35(7)
O1 Ti1 C4 88.75(7)
C14 Ti1 C4 138.01(7)
C1 Ti1 C4 57.35(7)
C13 Ti1 C4 117.23(7)
C10 Ti1 C4 172.33(7)
C5 Ti1 C4 33.70(7)
O1 Ti1 C3 121.75(7)
C14 Ti1 C3 128.89(7)
C1 Ti1 C3 57.26(7)
C13 Ti1 C3 96.26(7)
C10 Ti1 C3 146.39(7)
C5 Ti1 C3 56.21(7)
C4 Ti1 C3 33.98(7)
O1 Ti1 C2 138.56(7)
C14 Ti1 C2 139.45(7)
C1 Ti1 C2 34.63(7)
C13 Ti1 C2 107.74(7)
C10 Ti1 C2 128.91(7)
C5 Ti1 C2 56.49(7)
C4 Ti1 C2 56.37(7)
C3 Ti1 C2 33.77(7)
O1 Ti1 C11 122.11(7)
C14 Ti1 C11 56.13(7)
C1 Ti1 C11 107.00(6)
C13 Ti1 C11 56.14(7)
C10 Ti1 C11 34.23(6)
C5 Ti1 C11 141.40(7)
C4 Ti1 C11 149.13(7)
C3 Ti1 C11 115.53(7)
C2 Ti1 C11 95.08(6)
O1 Ti1 C12 136.64(7)
C14 Ti1 C12 55.61(7)
C1 Ti1 C12 112.32(7)
C13 Ti1 C12 33.61(7)
C10 Ti1 C12 56.21(7)
C5 Ti1 C12 140.80(7)
C4 Ti1 C12 122.78(7)
C3 Ti1 C12 90.20(7)
C2 Ti1 C12 84.44(7)
C11 Ti1 C12 33.18(6)
C1 Si1 C24 113.06(10)
C1 Si1 C19 113.88(10)
C24 Si1 C19 106.68(11)
C1 Si1 C23 108.97(10)
C24 Si1 C23 108.01(11)
C19 Si1 C23 105.86(11)
C25 Si2 C10 113.11(11)
C25 Si2 C26 108.25(13)
C10 Si2 C26 108.73(10)
C25 Si2 C22 105.76(12)
C10 Si2 C22 113.33(10)
C26 Si2 C22 107.39(12)
C27 O1 Ti1 165.01(18)
O1 C27 H271 109.5
O1 C27 H272 109.5
H271 C27 H272 109.5
O1 C27 H273 109.5
H271 C27 H273 109.5
H272 C27 H273 109.5
C5 C1 C2 105.79(17)
C5 C1 Si1 122.92(14)
C2 C1 Si1 128.40(15)
C5 C1 Ti1 73.04(11)
C2 C1 Ti1 73.85(11)
Si1 C1 Ti1 133.00(9)
C3 C2 C1 108.62(17)
C3 C2 C6 125.12(18)
C1 C2 C6 125.43(18)
C3 C2 Ti1 73.09(11)
C1 C2 Ti1 71.53(11)
C6 C2 Ti1 129.51(13)
C2 C3 C4 108.04(17)
C2 C3 C7 127.3(2)
C4 C3 C7 123.9(2)
C2 C3 Ti1 73.14(11)
C4 C3 Ti1 72.37(12)
C7 C3 Ti1 128.36(14)
C5 C4 C3 108.26(18)
C5 C4 C8 127.1(2)
C3 C4 C8 124.6(2)
C5 C4 Ti1 73.03(11)
C3 C4 Ti1 73.65(11)
C8 C4 Ti1 120.49(15)
C4 C5 C1 109.22(18)
C4 C5 C9 125.61(19)
C1 C5 C9 125.13(18)
C4 C5 Ti1 73.26(11)
C1 C5 Ti1 72.26(10)
C9 C5 Ti1 122.74(14)
C2 C6 H6A 109.5
C2 C6 H6B 109.5
H6A C6 H6B 109.5
C2 C6 H6C 109.5
H6A C6 H6C 109.5
H6B C6 H6C 109.5
C3 C7 H7A 109.5
C3 C7 H7B 109.5
H7A C7 H7B 109.5
C3 C7 H7C 109.5
H7A C7 H7C 109.5
H7B C7 H7C 109.5
C4 C8 H8A 109.5
C4 C8 H8B 109.5
H8A C8 H8B 109.5
C4 C8 H8C 109.5
H8A C8 H8C 109.5
H8B C8 H8C 109.5
C5 C9 H9A 109.5
C5 C9 H9B 109.5
H9A C9 H9B 109.5
C5 C9 H9C 109.5
H9A C9 H9C 109.5
H9B C9 H9C 109.5
C14 C10 C11 106.33(17)
C14 C10 Si2 127.02(15)
C11 C10 Si2 125.45(15)
C14 C10 Ti1 72.43(11)
C11 C10 Ti1 74.53(10)
Si2 C10 Ti1 127.91(9)
C12 C11 C10 108.56(17)
C12 C11 C15 125.09(18)
C10 C11 C15 125.75(18)
C12 C11 Ti1 74.72(11)
C10 C11 Ti1 71.24(10)
C15 C11 Ti1 127.01(13)
C11 C12 C13 107.96(18)
C11 C12 C16 127.18(19)
C13 C12 C16 123.37(19)
C11 C12 Ti1 72.09(11)
C13 C12 Ti1 70.11(11)
C16 C12 Ti1 134.17(13)
C14 C13 C12 107.80(18)
C14 C13 C17 126.0(2)
C12 C13 C17 125.2(2)
C14 C13 Ti1 72.73(11)
C12 C13 Ti1 76.28(11)
C17 C13 Ti1 126.12(14)
C13 C14 C10 109.18(18)
C13 C14 C18 123.2(2)
C10 C14 C18 127.6(2)
C13 C14 Ti1 73.27(11)
C10 C14 Ti1 73.18(11)
C18 C14 Ti1 121.37(14)
C11 C15 H15A 109.5
C11 C15 H15B 109.5
H15A C15 H15B 109.5
C11 C15 H15C 109.5
H15A C15 H15C 109.5
H15B C15 H15C 109.5
C12 C16 H16A 109.5
C12 C16 H16B 109.5
H16A C16 H16B 109.5
C12 C16 H16C 109.5
H16A C16 H16C 109.5
H16B C16 H16C 109.5
C13 C17 H17A 109.5
C13 C17 H17B 109.5
H17A C17 H17B 109.5
C13 C17 H17C 109.5
H17A C17 H17C 109.5
H17B C17 H17C 109.5
C14 C18 H18A 109.5
C14 C18 H18B 109.5
H18A C18 H18B 109.5
C14 C18 H18C 109.5
H18A C18 H18C 109.5
H18B C18 H18C 109.5
C20 C19 Si1 113.80(17)
C20 C19 H19A 112.2(14)
Si1 C19 H19A 102.5(14)
C20 C19 H19B 109.1(14)
Si1 C19 H19B 112.5(14)
H19A C19 H19B 106.5(19)
C21 C20 C19 125.7(2)
C21 C20 H20 119.2(14)
C19 C20 H20 114.4(14)
C20 C21 C22 124.8(2)
C20 C21 H21 118.7(14)
C22 C21 H21 116.3(14)
C21 C22 Si2 114.70(17)
C21 C22 H22A 110.0(16)
Si2 C22 H22A 110.7(16)
C21 C22 H22B 109.5(16)
Si2 C22 H22B 104.7(16)
H22A C22 H22B 107(2)
Si1 C23 H23A 109.5
Si1 C23 H23B 109.5
H23A C23 H23B 109.5
Si1 C23 H23C 109.5
H23A C23 H23C 109.5
H23B C23 H23C 109.5
Si1 C24 H24A 109.5
Si1 C24 H24B 109.5
H24A C24 H24B 109.5
Si1 C24 H24C 109.5
H24A C24 H24C 109.5
H24B C24 H24C 109.5
Si2 C25 H25A 109.5
Si2 C25 H25B 109.5
H25A C25 H25B 109.5
Si2 C25 H25C 109.5
H25A C25 H25C 109.5
H25B C25 H25C 109.5
Si2 C26 H26A 109.5
Si2 C26 H26B 109.5
H26A C26 H26B 109.5
Si2 C26 H26C 109.5
H26A C26 H26C 109.5
H26B C26 H26C 109.5

loop_
_geom_bond_atom_site_label_1
_geom_bond_atom_site_label_2
_geom_bond_distance
Ti1 O1 1.8425(15)
Ti1 C14 2.4081(19)
Ti1 C1 2.4082(19)
Ti1 C13 2.4151(19)
Ti1 C10 2.4178(19)
Ti1 C5 2.4185(18)
Ti1 C4 2.4214(19)
Ti1 C3 2.438(2)
Ti1 C2 2.439(2)
Ti1 C11 2.4610(18)
Ti1 C12 2.4949(19)
Si1 C1 1.869(2)
Si1 C24 1.870(2)
Si1 C19 1.880(2)
Si1 C23 1.882(2)
Si2 C25 1.869(3)
Si2 C10 1.872(2)
Si2 C26 1.876(2)
Si2 C22 1.883(2)
O1 C27 1.387(3)
C27 H271 0.9600
C27 H272 0.9600
C27 H273 0.9600
C1 C5 1.439(3)
C1 C2 1.443(3)
C2 C3 1.417(3)
C2 C6 1.499(3)
C3 C4 1.420(3)
C3 C7 1.508(3)
C4 C5 1.403(3)
C4 C8 1.508(3)
C5 C9 1.505(3)
C6 H6A 0.9600
C6 H6B 0.9600
C6 H6C 0.9600
C7 H7A 0.9600
C7 H7B 0.9600
C7 H7C 0.9600
C8 H8A 0.9600
C8 H8B 0.9600
C8 H8C 0.9600
C9 H9A 0.9600
C9 H9B 0.9600
C9 H9C 0.9600
C10 C14 1.426(3)
C10 C11 1.436(3)
C11 C12 1.416(3)
C11 C15 1.507(3)
C12 C13 1.422(3)
C12 C16 1.496(3)
C13 C14 1.410(3)
C13 C17 1.506(3)
C14 C18 1.506(3)
C15 H15A 0.9600
C15 H15B 0.9600
C15 H15C 0.9600
C16 H16A 0.9600
C16 H16B 0.9600
C16 H16C 0.9600
C17 H17A 0.9600
C17 H17B 0.9600
C17 H17C 0.9600
C18 H18A 0.9600
C18 H18B 0.9600
C18 H18C 0.9600
C19 C20 1.498(3)
C19 H19A 0.99(2)
C19 H19B 0.94(2)
C20 C21 1.322(3)
C20 H20 0.99(2)
C21 C22 1.492(3)
C21 H21 1.02(3)
C22 H22A 0.92(3)
C22 H22B 0.99(3)
C23 H23A 0.9600
C23 H23B 0.9600
C23 H23C 0.9600
C24 H24A 0.9600
C24 H24B 0.9600
C24 H24C 0.9600
C25 H25A 0.9600
C25 H25B 0.9600
C25 H25C 0.9600
C26 H26A 0.9600
C26 H26B 0.9600
C26 H26C 0.9600
